data_4111341
loop_
_publ_author_name
'Rongbiao Tong'
'Jason C. Valentine'
'Frank E. McDonald'
'Rui Cao'
'Xikui Fang'
'Kenneth I. Hardcastle'

_publ_section_title
;
 Total Syntheses of Durgamone, Nakorone, and Abudinol B via Biomimetic
 Oxa- and Carbacyclizations
;
_journal_name_full 'Journal of the American Chemical Society'
_journal_page_first 1050
_journal_page_last 1051
_journal_paper_doi 10.1021/ja068826+
_journal_volume 129
_journal_year 2007
_chemical_formula_sum 'C13 H22 O3'
_chemical_formula_weight 226.31
_chemical_name_systematic '  ? '
_space_group_IT_number 19
_symmetry_cell_setting orthorhombic
_symmetry_space_group_name_Hall 'P 2ac 2ab'
_symmetry_space_group_name_H-M 'P 21 21 21'
_atom_sites_solution_hydrogens geom
_atom_sites_solution_primary direct
_atom_sites_solution_secondary difmap
_audit_creation_method SHELXL-97
_cell_angle_alpha 90.00
_cell_angle_beta 90.00
_cell_angle_gamma 90.00
_cell_formula_units_Z 4
_cell_length_a 9.1824(4)
_cell_length_b 10.6533(5)
_cell_length_c 13.0707(6)
_cell_measurement_reflns_used 3686
_cell_measurement_temperature 173(2)
_cell_measurement_theta_max 66.48
_cell_measurement_theta_min 5.36
_cell_volume 1278.61(10)
_computing_cell_refinement 'Bruker SMART'
_computing_data_collection 'Bruker SMART'
_computing_data_reduction 'Bruker SAINT'
_computing_molecular_graphics 'Bruker SHELXTL'
_computing_publication_material 'Bruker SHELXTL'
_computing_structure_refinement 'SHELXL-97 (Sheldrick, 1997)'
_computing_structure_solution 'SHELXS-97 (Sheldrick, 1990)'
_diffrn_ambient_temperature 173(2)
_diffrn_measured_fraction_theta_full 0.961
_diffrn_measured_fraction_theta_max 0.962
_diffrn_measurement_device_type 'CCD area detector'
_diffrn_measurement_method 'phi and omega scans'
_diffrn_radiation_monochromator graphite
_diffrn_radiation_source 'fine-focus sealed tube'
_diffrn_radiation_type CuK\a\
_diffrn_radiation_wavelength 1.54178
_diffrn_reflns_av_R_equivalents 0.0348
_diffrn_reflns_av_sigmaI/netI 0.0444
_diffrn_reflns_limit_h_max 10
_diffrn_reflns_limit_h_min -10
_diffrn_reflns_limit_k_max 11
_diffrn_reflns_limit_k_min -10
_diffrn_reflns_limit_l_max 15
_diffrn_reflns_limit_l_min -13
_diffrn_reflns_number 5713
_diffrn_reflns_theta_full 66.47
_diffrn_reflns_theta_max 66.47
_diffrn_reflns_theta_min 5.36
_exptl_absorpt_coefficient_mu 0.655
_exptl_absorpt_correction_T_max 1.000
_exptl_absorpt_correction_T_min 0.783724
_exptl_absorpt_correction_type multi-scan
_exptl_absorpt_process_details 'SADABS V2.03, sheldrick 2001'
_exptl_crystal_colour colorless
_exptl_crystal_density_diffrn 1.176
_exptl_crystal_density_meas 0
_exptl_crystal_description rod
_exptl_crystal_F_000 496
_exptl_crystal_size_max 0.23
_exptl_crystal_size_mid 0.08
_exptl_crystal_size_min 0.08
_refine_diff_density_max 0.184
_refine_diff_density_min -0.224
_refine_diff_density_rms 0.056
_refine_ls_abs_structure_details 'Flack H D (1983), Acta Cryst. A39, 876-881'
_refine_ls_abs_structure_Flack 0.1(3)
_refine_ls_extinction_method none
_refine_ls_goodness_of_fit_ref 1.064
_refine_ls_hydrogen_treatment mixed
_refine_ls_matrix_type full
_refine_ls_number_parameters 233
_refine_ls_number_reflns 2129
_refine_ls_number_restraints 0
_refine_ls_restrained_S_all 1.064
_refine_ls_R_factor_all 0.0503
_refine_ls_R_factor_gt 0.0377
_refine_ls_shift/su_max 0.000
_refine_ls_shift/su_mean 0.000
_refine_ls_structure_factor_coef Fsqd
_refine_ls_weighting_details 'calc w=1/[\s^2^(Fo^2^)+(0.0600P)^2^+0.0000P] where P=(Fo^2^+2Fc^2^)/3'
_refine_ls_weighting_scheme calc
_refine_ls_wR_factor_gt 0.0876
_refine_ls_wR_factor_ref 0.1045
_reflns_number_gt 1792
_reflns_number_total 2129
_reflns_threshold_expression >2sigma(I)
_cod_data_source_file ja068826si20061210_111156.cif
_cod_data_source_block jcv2s
_cod_database_code 4111341

loop_
_symmetry_equiv_pos_as_xyz
'x, y, z'
'-x+1/2, -y, z+1/2'
'-x, y+1/2, -z+1/2'
'x+1/2, -y+1/2, -z'

loop_
_atom_site_label
_atom_site_type_symbol
_atom_site_fract_x
_atom_site_fract_y
_atom_site_fract_z
_atom_site_U_iso_or_equiv
_atom_site_adp_type
_atom_site_occupancy
_atom_site_symmetry_multiplicity
_atom_site_calc_flag
C1 C 0.3371(2) 1.0644(2) 0.64077(17) 0.0266(6) Uani 1 1 d
C2 C 0.3810(2) 0.9384(2) 0.69191(17) 0.0257(5) Uani 1 1 d
H2 H 0.484(3) 0.954(2) 0.7279(18) 0.032(7) Uiso 1 1 d
C3 C 0.2715(3) 0.8932(2) 0.77155(18) 0.0278(6) Uani 1 1 d
H3A H 0.244(3) 0.964(2) 0.8131(18) 0.032(7) Uiso 1 1 d
H3B H 0.326(3) 0.832(3) 0.8211(19) 0.043(7) Uiso 1 1 d
C4 C 0.1425(2) 0.8214(2) 0.72795(18) 0.0264(5) Uani 1 1 d
H4A H 0.098(3) 0.777(2) 0.786(2) 0.036(7) Uiso 1 1 d
H4B H 0.185(3) 0.753(2) 0.6786(16) 0.030(6) Uiso 1 1 d
C5 C 0.0266(2) 0.8962(2) 0.66975(16) 0.0217(5) Uani 1 1 d
C6 C -0.0717(2) 0.8015(2) 0.6138(2) 0.0267(6) Uani 1 1 d
H6A H -0.124(3) 0.749(2) 0.6642(19) 0.037(7) Uiso 1 1 d
H6B H -0.008(3) 0.745(2) 0.5679(17) 0.032(6) Uiso 1 1 d
C7 C -0.1799(3) 0.8635(2) 0.54428(18) 0.0317(6) Uani 1 1 d
C8 C -0.1172(3) 0.9543(3) 0.4683(2) 0.0380(7) Uani 1 1 d
H8A H -0.202(3) 1.004(3) 0.429(2) 0.065(9) Uiso 1 1 d
H8B H -0.062(3) 0.904(3) 0.417(2) 0.052(9) Uiso 1 1 d
C9 C -0.0134(3) 1.0464(3) 0.5198(2) 0.0321(6) Uani 1 1 d
H9A H -0.070(3) 1.108(2) 0.5635(19) 0.035(7) Uiso 1 1 d
H9B H 0.040(3) 1.095(2) 0.464(2) 0.041(7) Uiso 1 1 d
C10 C 0.0984(2) 0.9818(2) 0.58803(16) 0.0224(5) Uani 1 1 d
H10 H 0.164(2) 0.925(2) 0.5441(16) 0.017(5) Uiso 1 1 d
C11 C 0.3859(3) 1.1721(3) 0.7087(3) 0.0409(7) Uani 1 1 d
H11A H 0.355(3) 1.161(3) 0.782(2) 0.054(9) Uiso 1 1 d
H11B H 0.350(3) 1.255(3) 0.678(2) 0.053(9) Uiso 1 1 d
H11C H 0.498(3) 1.180(3) 0.7136(19) 0.050(8) Uiso 1 1 d
C12 C 0.4023(3) 1.0779(3) 0.5347(2) 0.0388(7) Uani 1 1 d
H12A H 0.367(3) 1.009(3) 0.480(2) 0.054(8) Uiso 1 1 d
H12B H 0.377(3) 1.156(3) 0.505(2) 0.044(8) Uiso 1 1 d
H12C H 0.514(3) 1.069(2) 0.536(2) 0.046(8) Uiso 1 1 d
C13 C -0.0652(3) 0.9729(3) 0.7448(2) 0.0314(6) Uani 1 1 d
H13A H -0.108(3) 0.919(2) 0.801(2) 0.032(7) Uiso 1 1 d
H13B H -0.008(3) 1.031(3) 0.785(2) 0.046(8) Uiso 1 1 d
H13C H -0.147(3) 1.019(3) 0.7108(19) 0.050(8) Uiso 1 1 d
O1 O 0.18083(17) 1.07916(14) 0.63625(11) 0.0268(4) Uani 1 1 d
O2 O 0.40233(19) 0.83919(16) 0.62000(13) 0.0301(4) Uani 1 1 d
H2O H 0.494(4) 0.843(4) 0.598(3) 0.083(12) Uiso 1 1 d
O3 O -0.31023(18) 0.8425(2) 0.54917(15) 0.0501(6) Uani 1 1 d

loop_
_atom_site_aniso_label
_atom_site_aniso_U_11
_atom_site_aniso_U_22
_atom_site_aniso_U_33
_atom_site_aniso_U_23
_atom_site_aniso_U_13
_atom_site_aniso_U_12
C1 0.0164(11) 0.0315(14) 0.0319(13) -0.0052(10) 0.0014(10) -0.0035(10)
C2 0.0197(12) 0.0347(14) 0.0228(12) -0.0054(10) -0.0033(10) -0.0001(10)
C3 0.0298(13) 0.0303(14) 0.0235(13) 0.0016(10) -0.0028(11) 0.0010(11)
C4 0.0256(12) 0.0291(14) 0.0245(13) 0.0052(11) 0.0022(10) 0.0003(10)
C5 0.0195(11) 0.0234(13) 0.0221(12) -0.0023(9) 0.0010(9) -0.0005(9)
C6 0.0203(12) 0.0265(13) 0.0331(14) -0.0052(11) 0.0042(11) -0.0051(10)
C7 0.0186(12) 0.0408(16) 0.0357(14) -0.0170(12) 0.0001(11) -0.0019(10)
C8 0.0286(13) 0.0512(18) 0.0341(15) 0.0005(13) -0.0103(12) 0.0025(13)
C9 0.0268(13) 0.0373(16) 0.0322(14) 0.0061(12) -0.0041(11) 0.0020(11)
C10 0.0167(11) 0.0259(12) 0.0245(13) -0.0017(9) -0.0014(9) -0.0012(10)
C11 0.0291(15) 0.0355(16) 0.058(2) -0.0173(14) -0.0015(14) -0.0091(12)
C12 0.0285(14) 0.0482(18) 0.0398(17) 0.0112(14) 0.0066(13) -0.0056(13)
C13 0.0273(13) 0.0352(16) 0.0318(15) -0.0097(12) 0.0089(12) 0.0002(11)
O1 0.0179(8) 0.0239(9) 0.0387(10) -0.0022(7) -0.0011(7) -0.0028(7)
O2 0.0207(9) 0.0339(9) 0.0358(10) -0.0113(7) 0.0040(8) 0.0009(8)
O3 0.0158(9) 0.0755(14) 0.0590(12) -0.0202(11) 0.0018(9) -0.0039(9)

loop_
_atom_type_symbol
_atom_type_description
_atom_type_scat_dispersion_real
_atom_type_scat_dispersion_imag
_atom_type_scat_source
C C 0.0181 0.0091 'International Tables Vol C Tables 4.2.6.8 and 6.1.1.4'
H H 0.0000 0.0000 'International Tables Vol C Tables 4.2.6.8 and 6.1.1.4'
O O 0.0492 0.0322 'International Tables Vol C Tables 4.2.6.8 and 6.1.1.4'

loop_
_geom_angle_atom_site_label_1
_geom_angle_atom_site_label_2
_geom_angle_atom_site_label_3
_geom_angle
O1 C1 C12 110.14(19)
O1 C1 C11 103.59(19)
C12 C1 C11 110.2(2)
O1 C1 C2 111.70(19)
C12 C1 C2 111.9(2)
C11 C1 C2 108.9(2)
O2 C2 C3 107.83(19)
O2 C2 C1 113.08(18)
C3 C2 C1 113.30(19)
C4 C3 C2 114.6(2)
C3 C4 C5 117.7(2)
C13 C5 C4 110.02(19)
C13 C5 C6 109.41(19)
C4 C5 C6 107.59(18)
C13 C5 C10 111.17(19)
C4 C5 C10 110.64(18)
C6 C5 C10 107.93(18)
C7 C6 C5 112.80(19)
O3 C7 C6 122.5(2)
O3 C7 C8 122.0(2)
C6 C7 C8 115.5(2)
C7 C8 C9 111.2(2)
C10 C9 C8 112.9(2)
O1 C10 C9 106.68(19)
O1 C10 C5 110.36(16)
C9 C10 C5 112.49(19)
C10 O1 C1 117.70(17)

loop_
_geom_bond_atom_site_label_1
_geom_bond_atom_site_label_2
_geom_bond_distance
C1 O1 1.445(3)
C1 C12 1.517(3)
C1 C11 1.519(3)
C1 C2 1.553(3)
C2 O2 1.428(3)
C2 C3 1.525(3)
C3 C4 1.521(3)
C4 C5 1.532(3)
C5 C13 1.529(3)
C5 C6 1.538(3)
C5 C10 1.552(3)
C6 C7 1.500(3)
C7 O3 1.219(3)
C7 C8 1.501(4)
C8 C9 1.525(4)
C9 C10 1.524(3)
C10 O1 1.430(3)

loop_
_geom_hbond_atom_site_label_D
_geom_hbond_atom_site_label_H
_geom_hbond_atom_site_label_A
_geom_hbond_distance_DH
_geom_hbond_distance_HA
_geom_hbond_distance_DA
_geom_hbond_angle_DHA
_geom_hbond_site_symmetry_A
O2 H2O O3 0.89(4) 1.91(4) 2.797(2) 177(4) 1_655

loop_
_geom_torsion_atom_site_label_1
_geom_torsion_atom_site_label_2
_geom_torsion_atom_site_label_3
_geom_torsion_atom_site_label_4
_geom_torsion
O1 C1 C2 O2 93.0(2)
C12 C1 C2 O2 -31.0(3)
C11 C1 C2 O2 -153.1(2)
O1 C1 C2 C3 -30.0(3)
C12 C1 C2 C3 -154.1(2)
C11 C1 C2 C3 83.8(2)
O2 C2 C3 C4 -42.4(3)
C1 C2 C3 C4 83.6(2)
C2 C3 C4 C5 -72.7(3)
C3 C4 C5 C13 -73.3(3)
C3 C4 C5 C6 167.6(2)
C3 C4 C5 C10 50.0(3)
C13 C5 C6 C7 67.0(3)
C4 C5 C6 C7 -173.55(19)
C10 C5 C6 C7 -54.1(2)
C5 C6 C7 O3 -126.6(3)
C5 C6 C7 C8 53.1(3)
O3 C7 C8 C9 130.8(3)
C6 C7 C8 C9 -48.8(3)
C7 C8 C9 C10 49.2(3)
C8 C9 C10 O1 -176.08(19)
C8 C9 C10 C5 -54.9(3)
C13 C5 C10 O1 54.8(2)
C4 C5 C10 O1 -67.8(2)
C6 C5 C10 O1 174.78(17)
C13 C5 C10 C9 -64.2(2)
C4 C5 C10 C9 173.2(2)
C6 C5 C10 C9 55.8(2)
C9 C10 O1 C1 -135.84(19)
C5 C10 O1 C1 101.7(2)
C12 C1 O1 C10 70.0(3)
C11 C1 O1 C10 -172.1(2)
C2 C1 O1 C10 -55.0(2)
